data_7107949
loop_
_publ_author_name
'Stephan Traut'
'Carsten von Hanisch'
'Alexander Peter Hahnel'
'Sven Stahl'

_publ_section_title
;
 Cyclic and polycyclic tellurium-tin and tellurium-lead compounds --
 synthesis, structures and thermal decomposition
;
_journal_name_full Chem.Commun.
_journal_page_first 6984
_journal_paper_doi 10.1039/c2cc32615a
_journal_volume 48
_journal_year 2012
_chemical_formula_sum 'C36 H108 Si16 Sn4 Te6'
_chemical_formula_weight 2231.02
_chemical_name_systematic
;
?
;
_space_group_IT_number 14
_symmetry_cell_setting monoclinic
_symmetry_space_group_name_Hall '-P 2yn'
_symmetry_space_group_name_H-M 'P 1 21/n 1'
_atom_sites_solution_hydrogens geom
_atom_sites_solution_primary direct
_atom_sites_solution_secondary difmap
_audit_creation_method SHELXL-97
_cell_angle_alpha 90.00
_cell_angle_beta 91.70(3)
_cell_angle_gamma 90.00
_cell_formula_units_Z 2
_cell_length_a 9.5474(19)
_cell_length_b 26.049(5)
_cell_length_c 17.285(4)
_cell_measurement_reflns_used 2068
_cell_measurement_temperature 180(2)
_cell_measurement_theta_max 26.11
_cell_measurement_theta_min 2.40
_cell_volume 4296.9(16)
_computing_structure_refinement 'SHELXL-97 (Sheldrick, 1997)'
_computing_structure_solution 'SHELXS-97 (Sheldrick, 1990)'
_diffrn_ambient_temperature 180(2)
_diffrn_measured_fraction_theta_full 0.956
_diffrn_measured_fraction_theta_max 0.956
_diffrn_measurement_device_type 'STOE IPDS2'
_diffrn_measurement_method 'rotation method'
_diffrn_radiation_monochromator graphite
_diffrn_radiation_source 'fine-focus sealed tube'
_diffrn_radiation_type MoK\a
_diffrn_radiation_wavelength 0.71073
_diffrn_reflns_av_R_equivalents 0.0696
_diffrn_reflns_av_sigmaI/netI 0.0519
_diffrn_reflns_limit_h_max 11
_diffrn_reflns_limit_h_min -10
_diffrn_reflns_limit_k_max 31
_diffrn_reflns_limit_k_min -31
_diffrn_reflns_limit_l_max 17
_diffrn_reflns_limit_l_min -20
_diffrn_reflns_number 19869
_diffrn_reflns_theta_full 25.62
_diffrn_reflns_theta_max 25.62
_diffrn_reflns_theta_min 2.41
_exptl_absorpt_coefficient_mu 3.390
_exptl_absorpt_correction_T_max 0.9040
_exptl_absorpt_correction_T_min 0.6503
_exptl_absorpt_correction_type integration
_exptl_absorpt_process_details
;
(a) W. R. Busing and H. A. Levy, Acta Crystallogr. 1957, 10, 180-182.
(b) P. Coppens, L. Leiserowitz and D. Rabinovich, Acta Crystallogr. 1965, 18, 1035-1038.
;
_exptl_crystal_colour red
_exptl_crystal_density_diffrn 1.724
_exptl_crystal_density_method 'not measured'
_exptl_crystal_description rod
_exptl_crystal_F_000 2120
_exptl_crystal_size_max 0.281
_exptl_crystal_size_mid 0.092
_exptl_crystal_size_min 0.030
_refine_diff_density_max 0.780
_refine_diff_density_min -1.328
_refine_diff_density_rms 0.138
_refine_ls_extinction_method none
_refine_ls_goodness_of_fit_ref 1.052
_refine_ls_hydrogen_treatment constr
_refine_ls_matrix_type full
_refine_ls_number_parameters 280
_refine_ls_number_reflns 7752
_refine_ls_number_restraints 0
_refine_ls_restrained_S_all 1.052
_refine_ls_R_factor_all 0.0540
_refine_ls_R_factor_gt 0.0411
_refine_ls_shift/su_max 0.009
_refine_ls_shift/su_mean 0.001
_refine_ls_structure_factor_coef Fsqd
_refine_ls_weighting_details 'calc w=1/[\s^2^(Fo^2^)+(0.0549P)^2^+0.0000P] where P=(Fo^2^+2Fc^2^)/3'
_refine_ls_weighting_scheme calc
_refine_ls_wR_factor_gt 0.0939
_refine_ls_wR_factor_ref 0.0988
_reflns_number_gt 6339
_reflns_number_total 7752
_reflns_threshold_expression >2sigma(I)
_cod_data_source_file c2cc32615a.txt
_cod_data_source_block e:\traut\crystal\ah9\ah9abs\p21n
_cod_original_cell_volume 4297.0(15)
_cod_original_sg_symbol_H-M P2(1)/n
_cod_database_code 7107949

loop_
_symmetry_equiv_pos_as_xyz
'x, y, z'
'-x+1/2, y+1/2, -z+1/2'
'-x, -y, -z'
'x-1/2, -y-1/2, z-1/2'

loop_
_atom_site_label
_atom_site_type_symbol
_atom_site_fract_x
_atom_site_fract_y
_atom_site_fract_z
_atom_site_U_iso_or_equiv
_atom_site_adp_type
_atom_site_occupancy
_atom_site_symmetry_multiplicity
_atom_site_calc_flag
_atom_site_refinement_flags
C1 C 0.1296(8) 0.2142(3) 0.9930(6) 0.075(3) Uani 1 1 d .
H1A H 0.1411 0.1768 0.9939 0.090 Uiso 1 1 calc R
H1B H 0.1845 0.2294 1.0360 0.090 Uiso 1 1 calc R
H1C H 0.1626 0.2277 0.9439 0.090 Uiso 1 1 calc R
C2 C -0.1158(12) 0.2042(4) 1.0975(5) 0.091(3) Uani 1 1 d .
H2A H -0.0589 0.2195 1.1397 0.109 Uiso 1 1 calc R
H2B H -0.1036 0.1669 1.0980 0.109 Uiso 1 1 calc R
H2C H -0.2147 0.2126 1.1045 0.109 Uiso 1 1 calc R
C3 C -0.0721(10) 0.3019(3) 1.0047(7) 0.083(3) Uani 1 1 d .
H3A H -0.0373 0.3160 0.9563 0.100 Uiso 1 1 calc R
H3B H -0.0158 0.3154 1.0485 0.100 Uiso 1 1 calc R
H3C H -0.1702 0.3120 1.0103 0.100 Uiso 1 1 calc R
C4 C -0.4913(8) 0.1558(3) 0.9909(5) 0.063(2) Uani 1 1 d .
H4A H -0.5906 0.1595 1.0026 0.076 Uiso 1 1 calc R
H4B H -0.4349 0.1565 1.0392 0.076 Uiso 1 1 calc R
H4C H -0.4768 0.1231 0.9642 0.076 Uiso 1 1 calc R
C5 C -0.4661(8) 0.2720(3) 0.9793(5) 0.061(2) Uani 1 1 d .
H5A H -0.4099 0.2725 1.0277 0.073 Uiso 1 1 calc R
H5B H -0.5655 0.2755 0.9909 0.073 Uiso 1 1 calc R
H5C H -0.4379 0.3006 0.9464 0.073 Uiso 1 1 calc R
C6 C -0.5464(8) 0.2086(3) 0.8357(5) 0.0613(19) Uani 1 1 d .
H6A H -0.6455 0.2125 0.8478 0.074 Uiso 1 1 calc R
H6B H -0.5326 0.1758 0.8090 0.074 Uiso 1 1 calc R
H6C H -0.5182 0.2369 0.8021 0.074 Uiso 1 1 calc R
C7 C -0.2294(10) 0.3094(3) 0.7819(7) 0.094(4) Uani 1 1 d .
H7A H -0.3309 0.3072 0.7879 0.113 Uiso 1 1 calc R
H7B H -0.2096 0.3267 0.7330 0.113 Uiso 1 1 calc R
H7C H -0.1873 0.3289 0.8251 0.113 Uiso 1 1 calc R
C8 C -0.2318(12) 0.2061(4) 0.6978(5) 0.091(3) Uani 1 1 d .
H8A H -0.2116 0.2237 0.6493 0.109 Uiso 1 1 calc R
H8B H -0.3335 0.2038 0.7033 0.109 Uiso 1 1 calc R
H8C H -0.1918 0.1714 0.6970 0.109 Uiso 1 1 calc R
C9 C 0.0403(9) 0.2469(4) 0.7679(6) 0.082(3) Uani 1 1 d .
H9A H 0.0836 0.2665 0.8106 0.098 Uiso 1 1 calc R
H9B H 0.0585 0.2641 0.7188 0.098 Uiso 1 1 calc R
H9C H 0.0801 0.2122 0.7673 0.098 Uiso 1 1 calc R
C10 C 0.3793(13) 0.1107(3) 0.6824(5) 0.093(4) Uani 1 1 d .
H10A H 0.3450 0.1185 0.7340 0.112 Uiso 1 1 calc R
H10B H 0.3812 0.1422 0.6516 0.112 Uiso 1 1 calc R
H10C H 0.4740 0.0964 0.6873 0.112 Uiso 1 1 calc R
C11 C 0.0829(11) 0.0915(3) 0.6245(5) 0.078(3) Uani 1 1 d .
H11A H 0.0870 0.1231 0.5939 0.093 Uiso 1 1 calc R
H11B H 0.0490 0.0995 0.6761 0.093 Uiso 1 1 calc R
H11C H 0.0188 0.0671 0.5987 0.093 Uiso 1 1 calc R
C12 C 0.3277(10) 0.0486(3) 0.5355(4) 0.064(2) Uani 1 1 d .
H12A H 0.4218 0.0337 0.5409 0.077 Uiso 1 1 calc R
H12B H 0.3317 0.0804 0.5054 0.077 Uiso 1 1 calc R
H12C H 0.2650 0.0241 0.5088 0.077 Uiso 1 1 calc R
C13 C 0.0009(11) -0.0671(3) 0.5888(5) 0.075(2) Uani 1 1 d .
H13A H -0.0639 -0.0575 0.6292 0.089 Uiso 1 1 calc R
H13B H -0.0366 -0.0967 0.5601 0.089 Uiso 1 1 calc R
H13C H 0.0119 -0.0381 0.5532 0.089 Uiso 1 1 calc R
C14 C 0.1435(11) -0.1394(3) 0.6995(6) 0.079(3) Uani 1 1 d .
H14A H 0.1038 -0.1682 0.6696 0.095 Uiso 1 1 calc R
H14B H 0.0784 -0.1294 0.7396 0.095 Uiso 1 1 calc R
H14C H 0.2331 -0.1498 0.7238 0.095 Uiso 1 1 calc R
C15 C 0.2961(14) -0.1013(4) 0.5554(8) 0.125(6) Uani 1 1 d .
H15A H 0.3071 -0.0720 0.5205 0.150 Uiso 1 1 calc R
H15B H 0.2583 -0.1307 0.5261 0.150 Uiso 1 1 calc R
H15C H 0.3874 -0.1105 0.5789 0.150 Uiso 1 1 calc R
C16 C 0.4818(8) 0.0165(3) 0.8589(5) 0.064(2) Uani 1 1 d .
H16A H 0.5703 0.0102 0.8875 0.076 Uiso 1 1 calc R
H16B H 0.4033 0.0109 0.8931 0.076 Uiso 1 1 calc R
H16C H 0.4799 0.0520 0.8401 0.076 Uiso 1 1 calc R
C17 C 0.4709(10) -0.0962(3) 0.8113(6) 0.074(2) Uani 1 1 d .
H17A H 0.3927 -0.1017 0.8458 0.088 Uiso 1 1 calc R
H17B H 0.5596 -0.1024 0.8398 0.088 Uiso 1 1 calc R
H17C H 0.4628 -0.1200 0.7675 0.088 Uiso 1 1 calc R
C18 C 0.6169(10) -0.0187(5) 0.7095(6) 0.093(3) Uani 1 1 d .
H18C H 0.6082 -0.0423 0.6655 0.112 Uiso 1 1 calc R
H18B H 0.7051 -0.0254 0.7382 0.112 Uiso 1 1 calc R
H18A H 0.6163 0.0168 0.6906 0.112 Uiso 1 1 calc R
Si1 Si -0.19920(16) 0.20102(5) 0.89815(10) 0.0352(3) Uani 1 1 d .
Si2 Si -0.0589(2) 0.23052(6) 1.00290(12) 0.0474(4) Uani 1 1 d .
Si3 Si -0.43729(17) 0.20976(6) 0.92752(11) 0.0400(4) Uani 1 1 d .
Si4 Si -0.1529(2) 0.24281(7) 0.78118(14) 0.0574(5) Uani 1 1 d .
Si5 Si 0.25436(17) -0.01336(5) 0.70623(10) 0.0352(3) Uani 1 1 d .
Si6 Si 0.46661(19) -0.02853(8) 0.77476(12) 0.0499(4) Uani 1 1 d .
Si7 Si 0.1724(2) -0.08370(6) 0.63341(12) 0.0476(4) Uani 1 1 d .
Si8 Si 0.2599(2) 0.06287(6) 0.63354(11) 0.0507(5) Uani 1 1 d .
Sn1 Sn 0.12446(4) 0.092647(13) 0.86652(2) 0.03652(11) Uani 1 1 d .
Sn2 Sn -0.14325(5) 0.051091(14) 1.04071(3) 0.04224(12) Uani 1 1 d .
Te1 Te -0.17284(4) 0.106205(12) 0.86887(2) 0.03711(10) Uani 1 1 d .
Te2 Te 0.05245(4) -0.005166(13) 0.79777(2) 0.03581(10) Uani 1 1 d .
Te3 Te 0.15885(4) 0.052053(14) 1.02596(2) 0.03983(11) Uani 1 1 d .

loop_
_atom_site_aniso_label
_atom_site_aniso_U_11
_atom_site_aniso_U_22
_atom_site_aniso_U_33
_atom_site_aniso_U_23
_atom_site_aniso_U_13
_atom_site_aniso_U_12
C1 0.041(4) 0.084(5) 0.098(7) -0.046(5) -0.014(5) 0.006(4)
C2 0.096(8) 0.120(8) 0.056(5) -0.013(5) -0.005(5) -0.037(6)
C3 0.074(6) 0.042(4) 0.134(9) -0.034(4) 0.003(6) -0.005(4)
C4 0.046(4) 0.059(4) 0.086(6) 0.021(4) 0.016(4) 0.000(3)
C5 0.047(4) 0.051(4) 0.084(6) -0.013(3) 0.000(4) 0.014(3)
C6 0.040(4) 0.062(4) 0.082(6) -0.014(4) -0.003(4) 0.005(3)
C7 0.069(6) 0.064(5) 0.151(10) 0.056(6) 0.031(6) 0.019(4)
C8 0.095(8) 0.121(8) 0.057(5) 0.034(5) 0.002(5) 0.022(6)
C9 0.056(5) 0.092(6) 0.099(7) 0.035(5) 0.029(5) -0.004(4)
C10 0.156(11) 0.060(4) 0.064(5) -0.002(4) 0.009(6) -0.064(6)
C11 0.114(8) 0.061(4) 0.059(5) 0.020(4) 0.018(5) 0.031(5)
C12 0.081(6) 0.064(4) 0.048(4) 0.000(3) 0.017(4) -0.013(4)
C13 0.092(7) 0.069(5) 0.062(5) -0.014(4) -0.021(5) -0.003(4)
C14 0.086(7) 0.048(4) 0.101(7) 0.001(4) -0.020(6) -0.015(4)
C15 0.116(10) 0.103(7) 0.161(12) -0.089(8) 0.074(9) -0.028(7)
C16 0.037(4) 0.079(5) 0.075(5) -0.020(4) -0.001(4) -0.007(3)
C17 0.064(5) 0.082(5) 0.074(6) -0.001(4) -0.007(5) 0.032(4)
C18 0.043(5) 0.159(10) 0.079(7) -0.008(6) 0.011(5) 0.001(5)
Si1 0.0288(8) 0.0270(6) 0.0499(9) 0.0016(6) 0.0032(7) 0.0002(5)
Si2 0.0382(9) 0.0417(8) 0.0622(12) -0.0160(8) 0.0028(9) -0.0051(7)
Si3 0.0298(8) 0.0334(7) 0.0571(11) 0.0001(7) 0.0031(8) 0.0040(6)
Si4 0.0476(11) 0.0541(10) 0.0712(14) 0.0284(9) 0.0128(10) 0.0061(8)
Si5 0.0341(8) 0.0338(7) 0.0380(8) -0.0021(6) 0.0038(7) -0.0018(6)
Si6 0.0303(9) 0.0675(11) 0.0520(11) -0.0061(8) 0.0005(8) 0.0039(8)
Si7 0.0497(11) 0.0391(8) 0.0542(11) -0.0124(7) 0.0060(9) -0.0021(7)
Si8 0.0752(14) 0.0398(8) 0.0377(9) -0.0003(7) 0.0122(9) -0.0075(8)
Sn1 0.0374(2) 0.03422(18) 0.0381(2) 0.00250(15) 0.00417(18) -0.00212(15)
Sn2 0.0384(2) 0.0386(2) 0.0501(3) 0.00390(17) 0.0090(2) 0.00711(16)
Te1 0.0354(2) 0.02858(16) 0.0471(2) -0.00017(14) -0.00403(18) 0.00287(13)
Te2 0.0333(2) 0.03777(18) 0.0365(2) -0.00328(14) 0.00361(16) -0.00069(14)
Te3 0.0360(2) 0.0454(2) 0.0379(2) 0.00250(15) -0.00145(17) -0.00460(15)

loop_
_atom_type_symbol
_atom_type_description
_atom_type_scat_dispersion_real
_atom_type_scat_dispersion_imag
_atom_type_scat_source
C C 0.0033 0.0016 'International Tables Vol C Tables 4.2.6.8 and 6.1.1.4'
H H 0.0000 0.0000 'International Tables Vol C Tables 4.2.6.8 and 6.1.1.4'
Si Si 0.0817 0.0704 'International Tables Vol C Tables 4.2.6.8 and 6.1.1.4'
Sn Sn -0.6537 1.4246 'International Tables Vol C Tables 4.2.6.8 and 6.1.1.4'
Te Te -0.5308 1.6751 'International Tables Vol C Tables 4.2.6.8 and 6.1.1.4'

loop_
_geom_angle_atom_site_label_1
_geom_angle_atom_site_label_2
_geom_angle_atom_site_label_3
_geom_angle
_geom_angle_site_symmetry_1
_geom_angle_site_symmetry_3
Si2 Si1 Si4 113.21(10) . .
Si2 Si1 Si3 109.54(9) . .
Si4 Si1 Si3 110.37(10) . .
Si2 Si1 Te1 114.51(8) . .
Si4 Si1 Te1 104.90(8) . .
Si3 Si1 Te1 103.85(6) . .
C1 Si2 C3 107.2(4) . .
C1 Si2 C2 107.7(5) . .
C3 Si2 C2 109.2(5) . .
C1 Si2 Si1 112.6(3) . .
C3 Si2 Si1 107.6(4) . .
C2 Si2 Si1 112.4(3) . .
C4 Si3 C6 109.2(4) . .
C4 Si3 C5 108.9(4) . .
C6 Si3 C5 109.4(4) . .
C4 Si3 Si1 109.9(2) . .
C6 Si3 Si1 109.4(3) . .
C5 Si3 Si1 110.0(3) . .
C9 Si4 C8 108.1(5) . .
C9 Si4 C7 109.5(4) . .
C8 Si4 C7 109.2(5) . .
C9 Si4 Si1 110.1(3) . .
C8 Si4 Si1 110.2(3) . .
C7 Si4 Si1 109.8(3) . .
Si7 Si5 Si6 114.09(9) . .
Si7 Si5 Si8 112.68(10) . .
Si6 Si5 Si8 112.25(10) . .
Si7 Si5 Te2 98.79(7) . .
Si6 Si5 Te2 111.06(8) . .
Si8 Si5 Te2 106.95(8) . .
C18 Si6 C16 109.9(4) . .
C18 Si6 C17 108.8(5) . .
C16 Si6 C17 109.1(4) . .
C18 Si6 Si5 109.8(4) . .
C16 Si6 Si5 109.4(3) . .
C17 Si6 Si5 109.8(3) . .
C13 Si7 C14 107.0(4) . .
C13 Si7 C15 109.1(6) . .
C14 Si7 C15 110.9(5) . .
C13 Si7 Si5 108.6(3) . .
C14 Si7 Si5 109.3(3) . .
C15 Si7 Si5 111.7(3) . .
C11 Si8 C12 110.1(4) . .
C11 Si8 C10 108.2(5) . .
C12 Si8 C10 108.6(4) . .
C11 Si8 Si5 110.5(3) . .
C12 Si8 Si5 109.3(3) . .
C10 Si8 Si5 110.1(3) . .
Te1 Sn1 Te2 83.72(2) . .
Te1 Sn1 Te3 96.52(3) . .
Te2 Sn1 Te3 94.96(2) . .
Te3 Sn2 Te3 90.713(19) . 3_557
Te3 Sn2 Te2 80.35(3) . 3_557
Te3 Sn2 Te2 90.563(19) 3_557 3_557
Si1 Te1 Sn1 103.15(4) . .
Si5 Te2 Sn1 98.91(4) . .
Si5 Te2 Sn2 109.13(4) . 3_557
Sn1 Te2 Sn2 85.07(2) . 3_557
Sn2 Te3 Sn2 89.287(19) . 3_557
Sn2 Te3 Sn1 90.10(3) . .
Sn2 Te3 Sn1 87.617(19) 3_557 .

loop_
_geom_bond_atom_site_label_1
_geom_bond_atom_site_label_2
_geom_bond_distance
_geom_bond_site_symmetry_2
C1 Si2 1.862(8) .
C2 Si2 1.869(10) .
C3 Si2 1.865(7) .
C4 Si3 1.864(7) .
C5 Si3 1.876(7) .
C6 Si3 1.873(9) .
C7 Si4 1.882(8) .
C8 Si4 1.870(11) .
C9 Si4 1.869(9) .
C10 Si8 1.873(8) .
C11 Si8 1.850(10) .
C12 Si8 1.869(7) .
C13 Si7 1.842(10) .
C14 Si7 1.873(9) .
C15 Si7 1.875(9) .
C16 Si6 1.870(8) .
C17 Si6 1.874(8) .
C18 Si6 1.869(9) .
Si1 Si2 2.349(3) .
Si1 Si4 2.350(3) .
Si1 Si3 2.355(2) .
Si1 Te1 2.5353(15) .
Si5 Si7 2.344(2) .
Si5 Si6 2.350(3) .
Si5 Si8 2.351(2) .
Si5 Te2 2.5389(18) .
Sn1 Te1 2.8618(8) .
Sn1 Te2 2.8859(7) .
Sn1 Te3 2.9610(8) .
Sn2 Te3 2.9032(8) .
Sn2 Te3 2.9256(8) 3_557
Sn2 Te2 3.1360(9) 3_557
Te2 Sn2 3.1360(9) 3_557
Te3 Sn2 2.9256(8) 3_557

loop_
_geom_torsion_atom_site_label_1
_geom_torsion_atom_site_label_2
_geom_torsion_atom_site_label_3
_geom_torsion_atom_site_label_4
_geom_torsion
_geom_torsion_site_symmetry_1
_geom_torsion_site_symmetry_4
Si4 Si1 Si2 C1 -67.0(4) . .
Si3 Si1 Si2 C1 169.4(4) . .
Te1 Si1 Si2 C1 53.2(4) . .
Si4 Si1 Si2 C3 51.0(4) . .
Si3 Si1 Si2 C3 -72.7(3) . .
Te1 Si1 Si2 C3 171.2(3) . .
Si4 Si1 Si2 C2 171.2(4) . .
Si3 Si1 Si2 C2 47.6(4) . .
Te1 Si1 Si2 C2 -68.6(4) . .
Si2 Si1 Si3 C4 -79.7(3) . .
Si4 Si1 Si3 C4 155.0(3) . .
Te1 Si1 Si3 C4 43.0(3) . .
Si2 Si1 Si3 C6 160.4(3) . .
Si4 Si1 Si3 C6 35.1(3) . .
Te1 Si1 Si3 C6 -76.8(3) . .
Si2 Si1 Si3 C5 40.2(3) . .
Si4 Si1 Si3 C5 -85.1(3) . .
Te1 Si1 Si3 C5 162.9(3) . .
Si2 Si1 Si4 C9 45.8(4) . .
Si3 Si1 Si4 C9 169.0(4) . .
Te1 Si1 Si4 C9 -79.7(4) . .
Si2 Si1 Si4 C8 164.9(4) . .
Si3 Si1 Si4 C8 -71.9(4) . .
Te1 Si1 Si4 C8 39.4(4) . .
Si2 Si1 Si4 C7 -74.8(4) . .
Si3 Si1 Si4 C7 48.4(4) . .
Te1 Si1 Si4 C7 159.7(4) . .
Si7 Si5 Si6 C18 83.0(4) . .
Si8 Si5 Si6 C18 -46.8(4) . .
Te2 Si5 Si6 C18 -166.5(4) . .
Si7 Si5 Si6 C16 -156.4(3) . .
Si8 Si5 Si6 C16 73.9(3) . .
Te2 Si5 Si6 C16 -45.8(3) . .
Si7 Si5 Si6 C17 -36.7(3) . .
Si8 Si5 Si6 C17 -166.4(3) . .
Te2 Si5 Si6 C17 73.9(3) . .
Si6 Si5 Si7 C13 176.3(3) . .
Si8 Si5 Si7 C13 -54.1(4) . .
Te2 Si5 Si7 C13 58.5(4) . .
Si6 Si5 Si7 C14 59.9(4) . .
Si8 Si5 Si7 C14 -170.6(4) . .
Te2 Si5 Si7 C14 -58.0(4) . .
Si6 Si5 Si7 C15 -63.2(6) . .
Si8 Si5 Si7 C15 66.3(6) . .
Te2 Si5 Si7 C15 178.9(6) . .
Si7 Si5 Si8 C11 79.7(3) . .
Si6 Si5 Si8 C11 -149.9(3) . .
Te2 Si5 Si8 C11 -27.8(3) . .
Si7 Si5 Si8 C12 -41.7(3) . .
Si6 Si5 Si8 C12 88.8(3) . .
Te2 Si5 Si8 C12 -149.2(3) . .
Si7 Si5 Si8 C10 -160.9(4) . .
Si6 Si5 Si8 C10 -30.4(4) . .
Te2 Si5 Si8 C10 91.7(4) . .
Si2 Si1 Te1 Sn1 -48.58(9) . .
Si4 Si1 Te1 Sn1 76.13(8) . .
Si3 Si1 Te1 Sn1 -167.98(7) . .
Te2 Sn1 Te1 Si1 -167.07(4) . .
Te3 Sn1 Te1 Si1 98.63(4) . .
Si7 Si5 Te2 Sn1 -169.24(7) . .
Si6 Si5 Te2 Sn1 70.61(7) . .
Si8 Si5 Te2 Sn1 -52.18(8) . .
Si7 Si5 Te2 Sn2 102.92(7) . 3_557
Si6 Si5 Te2 Sn2 -17.22(8) . 3_557
Si8 Si5 Te2 Sn2 -140.01(7) . 3_557
Te1 Sn1 Te2 Si5 145.36(4) . .
Te3 Sn1 Te2 Si5 -118.61(5) . .
Te1 Sn1 Te2 Sn2 -106.01(3) . 3_557
Te3 Sn1 Te2 Sn2 -9.979(15) . 3_557
Te3 Sn2 Te3 Sn2 0.0 3_557 3_557
Te2 Sn2 Te3 Sn2 90.450(19) 3_557 3_557
Te3 Sn2 Te3 Sn1 87.616(19) 3_557 .
Te2 Sn2 Te3 Sn1 178.066(14) 3_557 .
Te1 Sn1 Te3 Sn2 5.614(15) . .
Te2 Sn1 Te3 Sn2 -78.609(19) . .
Te1 Sn1 Te3 Sn2 94.896(19) . 3_557
Te2 Sn1 Te3 Sn2 10.674(17) . 3_557
